data_2102431
loop_
_publ_author_name
'Marsh, Richard E.'

_publ_section_title
;
 Space group <i>Cc</i>: an update
;
_journal_issue 2
_journal_name_full 'Acta Crystallographica Section B'
_journal_page_first 252
_journal_page_last 253
_journal_paper_doi 10.1107/S0108768104003878
_journal_volume 60
_journal_year 2004
_chemical_formula_moiety 'C7 H6 N4'
_chemical_formula_sum 'C7 H6 N4'
_space_group_crystal_system orthorhombic
_space_group_IT_number 40
_symmetry_space_group_name_H-M 'A m a 2'
_audit_creation_method CRYM
_cell_angle_alpha 90
_cell_angle_beta 90
_cell_angle_gamma 90
_cell_formula_units_Z 4
_cell_length_a 9.8070
_cell_length_b 15.2320
_cell_length_c 4.5400
_cell_volume 678.186
_cod_data_source_file bk0142.cif
_cod_data_source_block TOSJOA
_cod_depositor_comments
;
 Adding the _cell_formula_units_Z data item.

 Antanas Vaitkus,
 2017-08-05

  Added moiety chemical formula from Marsh (2004) paper.
  The summary chemical formula is calculated from moiety formula using
  AdHocParser
  (svn://www.crystallography.net/cod-tools/trunk/Formulae/AdHocParser.yp,
  revision 1441.)

  Andrius Merkys
  2013-11-11
;
_cod_original_sg_symbol_H-M Ama2
_cod_database_code 2102431

loop_
_atom_site_label
_atom_site_type_symbol
_atom_site_fract_x
_atom_site_fract_y
_atom_site_fract_z
N1 N 0.14105 -0.01785 0.11100
N3 N 0.18465 -0.07950 -0.08110
C1 C 0.25000 0.09120 0.44610
C2 C 0.25000 0.02040 0.22970
C3 C 0.37245 0.12580 0.54795
C4 C 0.37220 0.19345 0.74860
C7 C 0.25000 0.22760 0.84680
H1 H 0.46525 0.10480 0.50800
H2 H 0.46000 0.21095 0.82950
H5 H 0.25000 0.26660 0.96600
H6 H 0.04100 -0.00100 0.14400
